data_7154029
loop_
_publ_author_name
'Qian, Ping'
'Xie, Chen'
'Wu, Lingmin'
'Mei, Haibo'
'Soloshonok, Vadim A.'
'Han, Jianlin'
'Pan, Yi'

_publ_section_title
;
 Asymmetric synthesis of
 (3S,1'S)-3-(1-amino-2,2,2-trifluoroethyl)-1-(alkyl)-indolin-2-one
 derivatives by addition of
 (S)-N-t-butylsulfinyl-3,3,3-trifluoroacetaldimine to
 1-(alkyl)-indolin-2-ones.
;
_journal_issue 40
_journal_name_full 'Organic &amp; biomolecular chemistry'
_journal_page_first 7909
_journal_page_last 7913
_journal_paper_doi 10.1039/c4ob01453g
_journal_volume 12
_journal_year 2014
_chemical_absolute_configuration rmad
_chemical_formula_moiety 'C15 H19 F3 N2 O2 S'
_chemical_formula_sum 'C15 H19 F3 N2 O2 S'
_chemical_formula_weight 348.38
_chemical_name_systematic
; 
 ? 
;
_space_group_IT_number 19
_symmetry_cell_setting orthorhombic
_symmetry_space_group_name_Hall 'P 2ac 2ab'
_symmetry_space_group_name_H-M 'P 21 21 21'
_atom_sites_solution_hydrogens geom
_atom_sites_solution_primary direct
_atom_sites_solution_secondary difmap
_audit_creation_method SHELXL-97
_cell_angle_alpha 90.00
_cell_angle_beta 90.00
_cell_angle_gamma 90.00
_cell_formula_units_Z 4
_cell_length_a 5.7933(6)
_cell_length_b 15.9715(17)
_cell_length_c 18.559(2)
_cell_measurement_reflns_used 2098
_cell_measurement_temperature 296(2)
_cell_measurement_theta_max 20.10
_cell_measurement_theta_min 2.19
_cell_volume 1717.2(3)
_computing_structure_refinement 'SHELXL-97 (Sheldrick, 2008)'
_computing_structure_solution 'SHELXS-97 (Sheldrick, 2008)'
_diffrn_ambient_temperature 296(2)
_diffrn_measured_fraction_theta_full 0.999
_diffrn_measured_fraction_theta_max 0.999
_diffrn_radiation_monochromator graphite
_diffrn_radiation_source 'fine-focus sealed tube'
_diffrn_radiation_type MoK\a
_diffrn_radiation_wavelength 0.71073
_diffrn_reflns_av_R_equivalents 0.0388
_diffrn_reflns_av_sigmaI/netI 0.0452
_diffrn_reflns_limit_h_max 7
_diffrn_reflns_limit_h_min -7
_diffrn_reflns_limit_k_max 18
_diffrn_reflns_limit_k_min -20
_diffrn_reflns_limit_l_max 24
_diffrn_reflns_limit_l_min -21
_diffrn_reflns_number 11787
_diffrn_reflns_theta_full 27.56
_diffrn_reflns_theta_max 27.56
_diffrn_reflns_theta_min 1.68
_exptl_absorpt_coefficient_mu 0.227
_exptl_absorpt_correction_T_max 0.9581
_exptl_absorpt_correction_T_min 0.9288
_exptl_absorpt_correction_type multi-scan
_exptl_absorpt_process_details 'SADABS (Bruker, 2000)'
_exptl_crystal_density_diffrn 1.348
_exptl_crystal_density_method 'not measured'
_exptl_crystal_F_000 728
_exptl_crystal_size_max 0.33
_exptl_crystal_size_mid 0.22
_exptl_crystal_size_min 0.19
_refine_diff_density_max 0.215
_refine_diff_density_min -0.174
_refine_diff_density_rms 0.036
_refine_ls_abs_structure_details 'Flack H D (1983), Acta Cryst. A39, 876-881'
_refine_ls_abs_structure_Flack -0.04(10)
_refine_ls_extinction_method none
_refine_ls_goodness_of_fit_ref 0.962
_refine_ls_hydrogen_treatment constr
_refine_ls_matrix_type full
_refine_ls_number_parameters 416
_refine_ls_number_reflns 3969
_refine_ls_number_restraints 833
_refine_ls_restrained_S_all 0.965
_refine_ls_R_factor_all 0.0772
_refine_ls_R_factor_gt 0.0405
_refine_ls_shift/su_max 0.001
_refine_ls_shift/su_mean 0.000
_refine_ls_structure_factor_coef Fsqd
_refine_ls_weighting_details 'calc w=1/[\s^2^(Fo^2^)+(0.0644P)^2^+0.0000P] where P=(Fo^2^+2Fc^2^)/3'
_refine_ls_weighting_scheme calc
_refine_ls_wR_factor_gt 0.0965
_refine_ls_wR_factor_ref 0.1172
_reflns_number_gt 2505
_reflns_number_total 3969
_reflns_threshold_expression >2sigma(I)
_cod_data_source_file c4ob01453g2.cif
_cod_data_source_block 1
_cod_depositor_comments
;
The following automatic conversions were performed:

'_symmetry_cell_setting' value 'Orthorhombic' changed to
'orthorhombic' according to
/usr/data/users/saulius/crontab/automatic-downloads/rss-feeds/RSC/lib/dictionaries/cif_core.dic
dictionary named 'cif_core.dic' version 2.4.2 from 2011-04-26.

Automatic conversion script
Id: cif_fix_values 2281 2013-09-26 08:29:07Z andrius 

 Adding full bibliography for 7154029.cif.
;
_cod_original_sg_symbol_Hall 'P 2ac 2ab '
_cod_original_sg_symbol_H-M 'P2(1)2(1)2(1) '
_cod_database_code 7154029

loop_
_symmetry_equiv_pos_as_xyz
'x, y, z'
'-x+1/2, -y, z+1/2'
'-x, y+1/2, -z+1/2'
'x+1/2, -y+1/2, -z'

loop_
_atom_site_label
_atom_site_type_symbol
_atom_site_fract_x
_atom_site_fract_y
_atom_site_fract_z
_atom_site_U_iso_or_equiv
_atom_site_adp_type
_atom_site_occupancy
_atom_site_symmetry_multiplicity
_atom_site_calc_flag
_atom_site_refinement_flags
_atom_site_disorder_assembly
_atom_site_disorder_group
N1 N 0.3487(18) 0.8065(6) 0.6703(6) 0.0416(16) Uani 0.577(16) 1 d PDU A 1
C1 C 0.4404(19) 0.8827(6) 0.6859(7) 0.0456(18) Uani 0.577(16) 1 d PDU A 1
C2 C 0.283(2) 0.9497(6) 0.6539(5) 0.0457(15) Uani 0.577(16) 1 d PDU A 1
H2A H 0.3687 0.9836 0.6189 0.055 Uiso 0.577(16) 1 calc PR A 1
C8 C 0.099(3) 0.8992(7) 0.6158(10) 0.0453(15) Uani 0.577(16) 1 d PDU A 1
C7 C 0.146(3) 0.8149(7) 0.6302(14) 0.0437(16) Uani 0.577(16) 1 d PDU A 1
C3 C -0.0847(19) 0.9173(7) 0.5702(8) 0.0510(19) Uani 0.577(16) 1 d PDU A 1
H3A H -0.1190 0.9725 0.5583 0.061 Uiso 0.577(16) 1 calc PR A 1
C4 C -0.216(2) 0.8523(7) 0.5428(7) 0.0534(19) Uani 0.577(16) 1 d PDU A 1
H4A H -0.3393 0.8644 0.5123 0.064 Uiso 0.577(16) 1 calc PR A 1
C5 C -0.168(2) 0.7695(6) 0.5599(8) 0.0518(18) Uani 0.577(16) 1 d PDU A 1
H5A H -0.2595 0.7269 0.5410 0.062 Uiso 0.577(16) 1 calc PR A 1
C6 C 0.016(2) 0.7497(8) 0.6051(10) 0.0495(17) Uani 0.577(16) 1 d PDU A 1
H6A H 0.0487 0.6946 0.6177 0.059 Uiso 0.577(16) 1 calc PR A 1
C9 C 0.451(2) 0.7279(7) 0.6928(8) 0.060(3) Uani 0.577(16) 1 d PDU A 1
H9A H 0.5882 0.7388 0.7201 0.090 Uiso 0.577(16) 1 calc PR A 1
H9B H 0.4886 0.6951 0.6511 0.090 Uiso 0.577(16) 1 calc PR A 1
H9C H 0.3425 0.6977 0.7222 0.090 Uiso 0.577(16) 1 calc PR A 1
O1 O 0.612(3) 0.8953(9) 0.7225(10) 0.066(3) Uani 0.577(16) 1 d PDU A 1
C10 C 0.203(2) 1.0053(6) 0.7180(5) 0.0509(15) Uani 0.577(16) 1 d PDU A 1
H10A H 0.3426 1.0247 0.7429 0.061 Uiso 0.577(16) 1 calc PR A 1
C12 C 0.0787(18) 1.0810(6) 0.6910(5) 0.0624(18) Uani 0.577(16) 1 d PDU A 1
F1 F 0.076(3) 1.1431(8) 0.7394(7) 0.082(3) Uani 0.577(16) 1 d PDU A 1
F2 F 0.1726(19) 1.1130(6) 0.6316(5) 0.095(2) Uani 0.577(16) 1 d PDU A 1
F3 F -0.1420(15) 1.0674(7) 0.6757(6) 0.0765(18) Uani 0.577(16) 1 d PDU A 1
N2 N 0.069(3) 0.9568(7) 0.7694(4) 0.0466(15) Uani 0.577(16) 1 d PDU A 1
H2B H -0.0238 0.9176 0.7561 0.056 Uiso 0.577(16) 1 calc PR A 1
S1 S 0.1048(14) 0.9823(4) 0.8559(4) 0.0697(15) Uani 0.577(16) 1 d PDU A 1
O2 O -0.073(2) 1.0420(6) 0.8800(7) 0.101(3) Uani 0.577(16) 1 d PDU A 1
C11 C 0.024(2) 0.8837(6) 0.8996(7) 0.062(2) Uani 0.577(16) 1 d PDU A 1
C13 C 0.173(2) 0.8125(7) 0.8691(8) 0.085(3) Uani 0.577(16) 1 d PDU A 1
H13A H 0.1322 0.7608 0.8921 0.127 Uiso 0.577(16) 1 calc PR A 1
H13B H 0.3333 0.8244 0.8780 0.127 Uiso 0.577(16) 1 calc PR A 1
H13C H 0.1480 0.8079 0.8181 0.127 Uiso 0.577(16) 1 calc PR A 1
C14 C -0.2309(16) 0.8649(7) 0.8905(7) 0.081(3) Uani 0.577(16) 1 d PDU A 1
H14A H -0.2669 0.8128 0.9138 0.121 Uiso 0.577(16) 1 calc PR A 1
H14B H -0.2670 0.8609 0.8401 0.121 Uiso 0.577(16) 1 calc PR A 1
H14C H -0.3201 0.9090 0.9119 0.121 Uiso 0.577(16) 1 calc PR A 1
C15 C 0.087(3) 0.8982(10) 0.9793(5) 0.092(4) Uani 0.577(16) 1 d PDU A 1
H15A H 0.0511 0.8489 1.0067 0.138 Uiso 0.577(16) 1 calc PR A 1
H15B H -0.0003 0.9447 0.9977 0.138 Uiso 0.577(16) 1 calc PR A 1
H15C H 0.2488 0.9101 0.9833 0.138 Uiso 0.577(16) 1 calc PR A 1
N1' N 0.321(3) 0.7959(8) 0.6801(9) 0.044(2) Uani 0.423(16) 1 d PDU A 2
C1' C 0.433(3) 0.8674(8) 0.6948(10) 0.048(2) Uani 0.423(16) 1 d PDU A 2
C2' C 0.304(3) 0.9404(9) 0.6593(7) 0.0468(19) Uani 0.423(16) 1 d PDU A 2
H2'A H 0.4084 0.9689 0.6256 0.056 Uiso 0.423(16) 1 calc PR A 2
C7' C 0.135(5) 0.8083(10) 0.632(2) 0.0449(19) Uani 0.423(16) 1 d PDU A 2
C8' C 0.121(4) 0.8946(10) 0.6172(13) 0.0460(19) Uani 0.423(16) 1 d PDU A 2
C3' C -0.036(3) 0.9258(10) 0.5679(10) 0.049(2) Uani 0.423(16) 1 d PDU A 2
H3'A H -0.0378 0.9825 0.5565 0.059 Uiso 0.423(16) 1 calc PR A 2
C4' C -0.190(3) 0.8710(9) 0.5356(9) 0.051(2) Uani 0.423(16) 1 d PDU A 2
H4'A H -0.2948 0.8905 0.5016 0.061 Uiso 0.423(16) 1 calc PR A 2
C5' C -0.187(3) 0.7876(10) 0.5542(11) 0.052(2) Uani 0.423(16) 1 d PDU A 2
H5'A H -0.3011 0.7525 0.5357 0.063 Uiso 0.423(16) 1 calc PR A 2
C6' C -0.020(3) 0.7537(10) 0.5998(13) 0.048(2) Uani 0.423(16) 1 d PDU A 2
H6'A H -0.0121 0.6964 0.6083 0.057 Uiso 0.423(16) 1 calc PR A 2
C9' C 0.406(3) 0.7127(9) 0.6991(12) 0.055(3) Uani 0.423(16) 1 d PDU A 2
H9'A H 0.5340 0.7179 0.7317 0.083 Uiso 0.423(16) 1 calc PR A 2
H9'B H 0.4554 0.6840 0.6563 0.083 Uiso 0.423(16) 1 calc PR A 2
H9'C H 0.2848 0.6814 0.7218 0.083 Uiso 0.423(16) 1 calc PR A 2
O1' O 0.610(3) 0.8756(11) 0.7310(12) 0.055(3) Uani 0.423(16) 1 d PDU A 2
C10' C 0.227(3) 1.0020(8) 0.7167(6) 0.0497(18) Uani 0.423(16) 1 d PDU A 2
H10B H 0.3702 1.0173 0.7415 0.060 Uiso 0.423(16) 1 calc PR A 2
C12' C 0.130(3) 1.0848(9) 0.6920(7) 0.066(2) Uani 0.423(16) 1 d PDU A 2
F1' F 0.098(4) 1.1373(9) 0.7469(8) 0.077(3) Uani 0.423(16) 1 d PDU A 2
F2' F 0.266(3) 1.1233(8) 0.6460(6) 0.092(3) Uani 0.423(16) 1 d PDU A 2
F3' F -0.073(2) 1.0769(10) 0.6593(8) 0.092(3) Uani 0.423(16) 1 d PDU A 2
N2' N 0.087(4) 0.9648(10) 0.7724(6) 0.052(2) Uani 0.423(16) 1 d PDU A 2
H2'B H -0.0307 0.9345 0.7617 0.063 Uiso 0.423(16) 1 calc PR A 2
S1' S 0.1577(18) 0.9816(5) 0.8571(4) 0.0553(13) Uani 0.423(16) 1 d PDU A 2
O2' O 0.023(3) 1.0509(8) 0.8889(8) 0.095(4) Uani 0.423(16) 1 d PDU A 2
C11' C 0.032(3) 0.8879(8) 0.8996(10) 0.067(3) Uani 0.423(16) 1 d PDU A 2
C13' C 0.112(3) 0.8108(7) 0.8579(9) 0.069(3) Uani 0.423(16) 1 d PDU A 2
H13D H 0.0471 0.7615 0.8795 0.103 Uiso 0.423(16) 1 calc PR A 2
H13E H 0.2772 0.8075 0.8592 0.103 Uiso 0.423(16) 1 calc PR A 2
H13F H 0.0610 0.8150 0.8088 0.103 Uiso 0.423(16) 1 calc PR A 2
C14' C -0.229(2) 0.8966(11) 0.9022(8) 0.082(4) Uani 0.423(16) 1 d PDU A 2
H14D H -0.2949 0.8477 0.9243 0.122 Uiso 0.423(16) 1 calc PR A 2
H14E H -0.2884 0.9023 0.8541 0.122 Uiso 0.423(16) 1 calc PR A 2
H14F H -0.2698 0.9452 0.9299 0.122 Uiso 0.423(16) 1 calc PR A 2
C15' C 0.138(4) 0.8874(13) 0.9755(7) 0.083(4) Uani 0.423(16) 1 d PDU A 2
H15D H 0.0816 0.8399 1.0018 0.125 Uiso 0.423(16) 1 calc PR A 2
H15E H 0.0961 0.9379 1.0003 0.125 Uiso 0.423(16) 1 calc PR A 2
H15F H 0.3034 0.8842 0.9719 0.125 Uiso 0.423(16) 1 calc PR A 2

loop_
_atom_site_aniso_label
_atom_site_aniso_U_11
_atom_site_aniso_U_22
_atom_site_aniso_U_33
_atom_site_aniso_U_23
_atom_site_aniso_U_13
_atom_site_aniso_U_12
N1 0.034(3) 0.052(3) 0.039(3) 0.006(2) 0.008(2) -0.003(2)
C1 0.042(3) 0.055(3) 0.039(3) 0.003(3) 0.007(2) -0.008(3)
C2 0.048(3) 0.049(3) 0.040(2) 0.006(2) 0.000(2) -0.003(2)
C8 0.046(3) 0.052(3) 0.037(2) -0.004(2) 0.001(3) 0.001(3)
C7 0.042(3) 0.054(3) 0.035(3) -0.003(3) 0.006(3) -0.005(3)
C3 0.050(4) 0.057(3) 0.046(3) -0.001(3) -0.008(3) 0.005(3)
C4 0.052(3) 0.060(4) 0.048(3) -0.007(3) -0.007(3) -0.009(3)
C5 0.056(3) 0.053(4) 0.046(3) -0.009(3) 0.001(3) -0.004(3)
C6 0.050(4) 0.058(3) 0.041(3) -0.002(3) 0.002(3) 0.002(3)
C9 0.053(5) 0.065(5) 0.062(4) 0.019(4) 0.015(4) -0.007(3)
O1 0.045(3) 0.085(6) 0.069(5) 0.012(4) -0.007(3) -0.010(4)
C10 0.051(3) 0.055(3) 0.046(2) -0.009(2) 0.001(2) -0.012(2)
C12 0.071(4) 0.056(3) 0.060(3) -0.010(3) 0.009(3) -0.011(3)
F1 0.098(5) 0.067(4) 0.083(4) -0.014(3) 0.010(4) -0.002(3)
F2 0.134(6) 0.071(4) 0.079(3) 0.019(3) 0.035(4) 0.004(4)
F3 0.072(4) 0.068(3) 0.090(4) -0.004(2) -0.013(3) 0.008(3)
N2 0.051(3) 0.052(3) 0.037(2) -0.012(2) 0.004(2) -0.018(2)
S1 0.076(3) 0.082(2) 0.0504(15) -0.0229(14) 0.0082(16) -0.0281(17)
O2 0.140(7) 0.079(4) 0.083(5) -0.027(3) 0.036(5) 0.005(5)
C11 0.060(4) 0.084(4) 0.042(3) 0.002(3) -0.004(3) -0.010(4)
C13 0.066(5) 0.101(5) 0.087(7) -0.001(4) -0.007(5) 0.006(4)
C14 0.061(4) 0.090(6) 0.092(7) 0.024(5) -0.005(4) -0.015(4)
C15 0.091(7) 0.134(7) 0.050(5) 0.002(4) -0.016(4) 0.000(5)
N1' 0.036(3) 0.051(4) 0.046(4) 0.014(3) 0.008(3) -0.004(3)
C1' 0.041(4) 0.061(4) 0.042(4) 0.011(4) 0.007(3) 0.003(4)
C2' 0.044(3) 0.051(3) 0.046(3) 0.000(3) 0.000(3) -0.008(3)
C7' 0.044(4) 0.054(3) 0.036(3) -0.002(3) 0.006(3) 0.002(3)
C8' 0.046(4) 0.056(3) 0.036(3) -0.004(3) -0.003(3) 0.001(3)
C3' 0.049(5) 0.054(3) 0.044(3) -0.006(3) -0.004(4) -0.010(3)
C4' 0.057(4) 0.056(5) 0.040(3) 0.002(3) -0.009(3) -0.006(4)
C5' 0.056(4) 0.061(5) 0.040(3) -0.005(4) -0.009(3) -0.004(4)
C6' 0.051(5) 0.052(4) 0.040(4) -0.007(3) 0.000(4) -0.004(3)
C9' 0.031(5) 0.056(5) 0.079(6) 0.031(4) 0.014(4) 0.009(5)
O1' 0.044(4) 0.072(6) 0.050(4) 0.007(5) -0.011(3) -0.009(4)
C10' 0.047(3) 0.055(3) 0.047(3) -0.002(3) 0.005(3) -0.009(3)
C12' 0.075(5) 0.057(4) 0.065(4) -0.012(3) 0.004(4) -0.007(4)
F1' 0.100(6) 0.047(4) 0.085(6) -0.031(4) 0.003(5) -0.008(4)
F2' 0.127(7) 0.066(3) 0.084(5) 0.004(3) 0.029(5) -0.023(4)
F3' 0.098(7) 0.070(5) 0.108(7) -0.014(5) -0.032(5) 0.015(5)
N2' 0.046(4) 0.061(4) 0.050(4) -0.005(3) -0.004(3) -0.006(3)
S1' 0.066(3) 0.0580(19) 0.0418(15) -0.0073(15) -0.0063(16) -0.0028(18)
O2' 0.145(9) 0.070(4) 0.068(4) -0.026(3) 0.014(6) 0.005(6)
C11' 0.063(5) 0.090(5) 0.047(5) 0.002(5) -0.003(5) -0.009(5)
C13' 0.080(8) 0.063(5) 0.063(5) 0.012(4) -0.010(6) -0.019(5)
C14' 0.066(5) 0.129(9) 0.050(4) -0.002(6) -0.002(4) -0.028(6)
C15' 0.083(8) 0.118(7) 0.049(5) 0.001(5) 0.006(5) -0.002(7)

loop_
_atom_type_symbol
_atom_type_description
_atom_type_scat_dispersion_real
_atom_type_scat_dispersion_imag
_atom_type_scat_source
C C 0.0033 0.0016 'International Tables Vol C Tables 4.2.6.8 and 6.1.1.4'
H H 0.0000 0.0000 'International Tables Vol C Tables 4.2.6.8 and 6.1.1.4'
N N 0.0061 0.0033 'International Tables Vol C Tables 4.2.6.8 and 6.1.1.4'
O O 0.0106 0.0060 'International Tables Vol C Tables 4.2.6.8 and 6.1.1.4'
S S 0.1246 0.1234 'International Tables Vol C Tables 4.2.6.8 and 6.1.1.4'
F F 0.0171 0.0103 'International Tables Vol C Tables 4.2.6.8 and 6.1.1.4'

loop_
_geom_angle_atom_site_label_1
_geom_angle_atom_site_label_2
_geom_angle_atom_site_label_3
_geom_angle
C1 N1 C7 110.9(7)
C1 N1 C9 123.7(7)
C7 N1 C9 125.4(7)
O1 C1 N1 125.7(7)
O1 C1 C2 126.1(7)
N1 C1 C2 108.1(6)
C8 C2 C1 103.2(6)
C8 C2 C10 117.0(8)
C1 C2 C10 106.2(6)
C8 C2 H2A 110.0
C1 C2 H2A 110.0
C10 C2 H2A 110.0
C3 C8 C7 117.8(8)
C3 C8 C2 135.5(9)
C7 C8 C2 106.7(7)
C6 C7 N1 125.0(9)
C6 C7 C8 124.0(8)
N1 C7 C8 111.0(7)
C4 C3 C8 119.3(9)
C4 C3 H3A 120.4
C8 C3 H3A 120.4
C3 C4 C5 121.3(9)
C3 C4 H4A 119.3
C5 C4 H4A 119.3
C4 C5 C6 120.5(9)
C4 C5 H5A 119.8
C6 C5 H5A 119.8
C7 C6 C5 117.1(9)
C7 C6 H6A 121.5
C5 C6 H6A 121.5
N1 C9 H9A 109.5
N1 C9 H9B 109.5
H9A C9 H9B 109.5
N1 C9 H9C 109.5
H9A C9 H9C 109.5
H9B C9 H9C 109.5
N2 C10 C12 112.9(7)
N2 C10 C2 110.9(7)
C12 C10 C2 110.5(7)
N2 C10 H10A 107.4
C12 C10 H10A 107.4
C2 C10 H10A 107.4
F3 C12 F2 106.2(7)
F3 C12 F1 104.6(8)
F2 C12 F1 106.1(8)
F3 C12 C10 113.9(7)
F2 C12 C10 112.9(7)
F1 C12 C10 112.4(8)
C10 N2 S1 115.7(7)
C10 N2 H2B 122.2
S1 N2 H2B 122.2
O2 S1 N2 111.1(6)
O2 S1 C11 104.0(6)
N2 S1 C11 100.5(6)
C14 C11 C13 111.2(8)
C14 C11 C15 111.4(8)
C13 C11 C15 109.4(8)
C14 C11 S1 111.7(7)
C13 C11 S1 109.3(7)
C15 C11 S1 103.6(7)
C11 C13 H13A 109.5
C11 C13 H13B 109.5
H13A C13 H13B 109.5
C11 C13 H13C 109.5
H13A C13 H13C 109.5
H13B C13 H13C 109.5
C11 C14 H14A 109.5
C11 C14 H14B 109.5
H14A C14 H14B 109.5
C11 C14 H14C 109.5
H14A C14 H14C 109.5
H14B C14 H14C 109.5
C11 C15 H15A 109.5
C11 C15 H15B 109.5
H15A C15 H15B 109.5
C11 C15 H15C 109.5
H15A C15 H15C 109.5
H15B C15 H15C 109.5
C1' N1' C7' 112.2(9)
C1' N1' C9' 124.3(9)
C7' N1' C9' 122.4(10)
O1' C1' N1' 127.1(10)
O1' C1' C2' 123.9(10)
N1' C1' C2' 109.0(9)
C8' C2' C10' 118.0(11)
C8' C2' C1' 101.3(9)
C10' C2' C1' 109.5(9)
C8' C2' H2'A 109.2
C10' C2' H2'A 109.2
C1' C2' H2'A 109.2
C6' C7' C8' 119.7(11)
C6' C7' N1' 132.6(12)
C8' C7' N1' 107.7(9)
C3' C8' C7' 121.3(11)
C3' C8' C2' 129.1(13)
C7' C8' C2' 109.5(9)
C8' C3' C4' 118.8(12)
C8' C3' H3'A 120.6
C4' C3' H3'A 120.6
C5' C4' C3' 119.8(11)
C5' C4' H4'A 120.1
C3' C4' H4'A 120.1
C4' C5' C6' 122.3(12)
C4' C5' H5'A 118.9
C6' C5' H5'A 118.9
C7' C6' C5' 117.8(12)
C7' C6' H6'A 121.1
C5' C6' H6'A 121.1
N1' C9' H9'A 109.5
N1' C9' H9'B 109.5
H9'A C9' H9'B 109.5
N1' C9' H9'C 109.5
H9'A C9' H9'C 109.5
H9'B C9' H9'C 109.5
N2' C10' C12' 111.6(9)
N2' C10' C2' 113.8(9)
C12' C10' C2' 117.7(9)
N2' C10' H10B 104.0
C12' C10' H10B 104.0
C2' C10' H10B 104.0
F2' C12' F3' 106.3(9)
F2' C12' F1' 106.5(10)
F3' C12' F1' 106.7(10)
F2' C12' C10' 112.4(9)
F3' C12' C10' 112.8(10)
F1' C12' C10' 111.8(10)
C10' N2' S1' 118.5(11)
C10' N2' H2'B 120.7
S1' N2' H2'B 120.7
O2' S1' N2' 111.9(8)
O2' S1' C11' 103.2(7)
N2' S1' C11' 100.3(9)
C14' C11' C13' 112.9(11)
C14' C11' C15' 111.6(11)
C13' C11' C15' 109.9(11)
C14' C11' S1' 109.4(9)
C13' C11' S1' 108.7(10)
C15' C11' S1' 103.9(9)
C11' C13' H13D 109.5
C11' C13' H13E 109.5
H13D C13' H13E 109.5
C11' C13' H13F 109.5
H13D C13' H13F 109.5
H13E C13' H13F 109.5
C11' C14' H14D 109.5
C11' C14' H14E 109.5
H14D C14' H14E 109.5
C11' C14' H14F 109.5
H14D C14' H14F 109.5
H14E C14' H14F 109.5
C11' C15' H15D 109.5
C11' C15' H15E 109.5
H15D C15' H15E 109.5
C11' C15' H15F 109.5
H15D C15' H15F 109.5
H15E C15' H15F 109.5

loop_
_geom_bond_atom_site_label_1
_geom_bond_atom_site_label_2
_geom_bond_distance
N1 C1 1.359(7)
N1 C7 1.394(8)
N1 C9 1.449(8)
C1 O1 1.222(8)
C1 C2 1.526(8)
C2 C8 1.511(8)
C2 C10 1.554(9)
C2 H2A 0.9800
C8 C3 1.391(9)
C8 C7 1.400(8)
C7 C6 1.368(9)
C3 C4 1.385(9)
C3 H3A 0.9300
C4 C5 1.388(8)
C4 H4A 0.9300
C5 C6 1.394(9)
C5 H5A 0.9300
C6 H6A 0.9300
C9 H9A 0.9600
C9 H9B 0.9600
C9 H9C 0.9600
C10 N2 1.456(8)
C10 C12 1.495(9)
C10 H10A 0.9800
C12 F3 1.328(9)
C12 F2 1.332(8)
C12 F1 1.338(9)
N2 S1 1.670(7)
N2 H2B 0.8600
S1 O2 1.474(8)
S1 C11 1.833(8)
C11 C14 1.517(11)
C11 C13 1.536(11)
C11 C15 1.542(12)
C13 H13A 0.9600
C13 H13B 0.9600
C13 H13C 0.9600
C14 H14A 0.9600
C14 H14B 0.9600
C14 H14C 0.9600
C15 H15A 0.9600
C15 H15B 0.9600
C15 H15C 0.9600
N1' C1' 1.341(10)
N1' C7' 1.416(11)
N1' C9' 1.460(10)
C1' O1' 1.231(10)
C1' C2' 1.534(11)
C2' C8' 1.509(11)
C2' C10' 1.518(12)
C2' H2'A 0.9800
C7' C6' 1.384(11)
C7' C8' 1.409(11)
C8' C3' 1.382(11)
C3' C4' 1.387(11)
C3' H3'A 0.9300
C4' C5' 1.376(11)
C4' H4'A 0.9300
C5' C6' 1.397(11)
C5' H5'A 0.9300
C6' H6'A 0.9300
C9' H9'A 0.9600
C9' H9'B 0.9600
C9' H9'C 0.9600
C10' N2' 1.442(11)
C10' C12' 1.509(12)
C10' H10B 0.9800
C12' F2' 1.318(11)
C12' F3' 1.327(11)
C12' F1' 1.334(11)
N2' S1' 1.645(11)
N2' H2'B 0.8600
S1' O2' 1.478(10)
S1' C11' 1.841(12)
C11' C14' 1.523(15)
C11' C13' 1.525(14)
C11' C15' 1.538(16)
C13' H13D 0.9600
C13' H13E 0.9600
C13' H13F 0.9600
C14' H14D 0.9600
C14' H14E 0.9600
C14' H14F 0.9600
C15' H15D 0.9600
C15' H15E 0.9600
C15' H15F 0.9600
